data_7124415
loop_
_publ_author_name
'Aguilar-Granda, Andr\'es'
'Colin-Molina, Abraham'
'Jellen, Marcus'
'Nu\~nez-Pineda, Alejandra'
'Cifuentes Quintal, Miguel Eduardo'
'Toscano, Rub\'en A.'
'Merino, Gabriel'
'Rodr\'iguez-Molina, Braulio'

_publ_section_title
;
 Triggering the Dynamics of a Carbazole-p-[phenylene-diethynyl]-xylene
 Rotor through a Mechanically Induced Phase Transition
;
_journal_name_full 'Chemical Communications'
_journal_paper_doi 10.1039/C9CC05672F
_journal_year 2019
_chemical_formula_moiety C48H32N2
_chemical_formula_sum 'C48 H32 N2'
_chemical_formula_weight 636.75
_space_group_crystal_system orthorhombic
_space_group_IT_number 19
_space_group_name_Hall 'P 2ac 2ab'
_space_group_name_H-M_alt 'P 21 21 21'
_symmetry_space_group_name_Hall 'P 2ac 2ab'
_symmetry_space_group_name_H-M 'P 21 21 21'
_atom_sites_solution_hydrogens geom
_audit_creation_method SHELXL-2016/6
_audit_update_record
;
2019-07-13 deposited with the CCDC.    2019-10-30 downloaded from the CCDC.
;
_cell_angle_alpha 90
_cell_angle_beta 90
_cell_angle_gamma 90
_cell_formula_units_Z 4
_cell_length_a 9.6185(5)
_cell_length_b 11.6931(7)
_cell_length_c 30.7216(16)
_cell_measurement_reflns_used 2728
_cell_measurement_temperature 298(2)
_cell_measurement_theta_max 0.996
_cell_measurement_theta_min 0.993
_cell_volume 3455.3(3)
_computing_structure_refinement 'SHELXL-2016/6 (Sheldrick, 2016)'
_computing_structure_solution 'SHELXT 2014/4 (Sheldrick, 2014)'
_diffrn_ambient_temperature 298(2)
_diffrn_measured_fraction_theta_full 0.998
_diffrn_measured_fraction_theta_max 0.998
_diffrn_measurement_device_type 'Bruker APEX2 CCD area detector'
_diffrn_radiation_type MoK\a
_diffrn_radiation_wavelength 0.71073
_diffrn_reflns_av_R_equivalents 0.1678
_diffrn_reflns_av_unetI/netI 0.1812
_diffrn_reflns_Laue_measured_fraction_full 0.998
_diffrn_reflns_Laue_measured_fraction_max 0.998
_diffrn_reflns_limit_h_max 12
_diffrn_reflns_limit_h_min -12
_diffrn_reflns_limit_k_max 15
_diffrn_reflns_limit_k_min -15
_diffrn_reflns_limit_l_max 39
_diffrn_reflns_limit_l_min -39
_diffrn_reflns_number 47430
_diffrn_reflns_point_group_measured_fraction_full 0.999
_diffrn_reflns_point_group_measured_fraction_max 0.998
_diffrn_reflns_theta_full 25.242
_diffrn_reflns_theta_max 27.555
_diffrn_reflns_theta_min 2.189
_exptl_absorpt_coefficient_mu 0.071
_exptl_crystal_colour yellow
_exptl_crystal_density_diffrn 1.224
_exptl_crystal_description prism
_exptl_crystal_F_000 1336
_exptl_crystal_size_max 0.334
_exptl_crystal_size_mid 0.077
_exptl_crystal_size_min 0.057
_refine_diff_density_max 0.115
_refine_diff_density_min -0.131
_refine_diff_density_rms 0.028
_refine_ls_abs_structure_details
;
 Flack x determined using 791 quotients [(I+)-(I-)]/[(I+)+(I-)]
 (Parsons, Flack and Wagner, Acta Cryst. B69 (2013) 249-259).
;
_refine_ls_abs_structure_Flack 2.0(10)
_refine_ls_extinction_method none
_refine_ls_goodness_of_fit_ref 1.000
_refine_ls_hydrogen_treatment constr
_refine_ls_matrix_type full
_refine_ls_number_parameters 906
_refine_ls_number_reflns 7981
_refine_ls_number_restraints 2106
_refine_ls_restrained_S_all 0.928
_refine_ls_R_factor_all 0.2871
_refine_ls_R_factor_gt 0.0849
_refine_ls_shift/su_max 0.000
_refine_ls_shift/su_mean 0.000
_refine_ls_structure_factor_coef Fsqd
_refine_ls_weighting_details 'w=1/[\s^2^(Fo^2^)+(0.0386P)^2^+1.4118P] where P=(Fo^2^+2Fc^2^)/3'
_refine_ls_weighting_scheme calc
_refine_ls_wR_factor_gt 0.1255
_refine_ls_wR_factor_ref 0.1769
_reflns_Friedel_coverage 0.781
_reflns_Friedel_fraction_full 1.000
_reflns_Friedel_fraction_max 0.998
_reflns_number_gt 2728
_reflns_number_total 7981
_reflns_threshold_expression 'I > 2\s(I)'
_cod_data_source_file c9cc05672f5.cif
_cod_data_source_block 2-Free_2
_cod_database_code 7124415
_shelx_shelxl_version_number 2016/6
_shelx_space_group_comment
;
The symmetry employed for this shelxl refinement is uniquely defined
by the following loop, which should always be used as a source of
symmetry information in preference to the above space-group names.
They are only intended as comments.
;
_shelx_estimated_absorpt_t_min 0.977
_shelx_estimated_absorpt_t_max 0.996

loop_
_space_group_symop_operation_xyz
'x, y, z'
'-x+1/2, -y, z+1/2'
'-x, y+1/2, -z+1/2'
'x+1/2, -y+1/2, -z'

loop_
_atom_site_label
_atom_site_type_symbol
_atom_site_fract_x
_atom_site_fract_y
_atom_site_fract_z
_atom_site_U_iso_or_equiv
_atom_site_adp_type
_atom_site_occupancy
_atom_site_site_symmetry_order
_atom_site_calc_flag
_atom_site_refinement_flags_posn
_atom_site_refinement_flags_adp
_atom_site_refinement_flags_occupancy
_atom_site_disorder_assembly
_atom_site_disorder_group
C1 C 0.4210(12) 0.794(2) 0.0827(5) 0.081(3) Uani 0.512(3) 1 d D U P A 1
H1 H 0.495198 0.773085 0.100358 0.097 Uiso 0.512(3) 1 calc R U P A 1
C2 C 0.4423(14) 0.829(2) 0.0403(5) 0.090(3) Uani 0.512(3) 1 d D U P A 1
H2 H 0.531797 0.838724 0.029509 0.108 Uiso 0.512(3) 1 calc R U P A 1
C3 C 0.3259(15) 0.849(2) 0.0138(5) 0.089(3) Uani 0.512(3) 1 d D U P A 1
H3 H 0.340646 0.866455 -0.015311 0.107 Uiso 0.512(3) 1 calc R U P A 1
C4 C 0.1925(14) 0.844(2) 0.0286(4) 0.082(3) Uani 0.512(3) 1 d D U P A 1
H4 H 0.117963 0.860366 0.010395 0.098 Uiso 0.512(3) 1 calc R U P A 1
C5 C -0.0951(12) 0.8152(14) 0.0935(4) 0.087(3) Uani 0.512(3) 1 d D U P A 1
H5 H -0.131257 0.837232 0.066654 0.105 Uiso 0.512(3) 1 calc R U P A 1
C6 C -0.1802(13) 0.7998(15) 0.1282(5) 0.098(3) Uani 0.512(3) 1 d D U P A 1
H6 H -0.275591 0.806264 0.123911 0.117 Uiso 0.512(3) 1 calc R U P A 1
C7 C -0.1334(14) 0.7755(14) 0.1688(4) 0.092(3) Uani 0.512(3) 1 d D U P A 1
H7 H -0.196261 0.766859 0.191504 0.110 Uiso 0.512(3) 1 calc R U P A 1
C8 C 0.0074(13) 0.7636(13) 0.1764(4) 0.080(3) Uani 0.512(3) 1 d D U P A 1
H8 H 0.041174 0.748704 0.204238 0.096 Uiso 0.512(3) 1 calc R U P A 1
N9 N 0.2415(10) 0.7652(15) 0.1399(3) 0.067(2) Uani 0.512(3) 1 d D U P A 1
C10 C 0.2867(11) 0.793(3) 0.0983(5) 0.070(2) Uani 0.512(3) 1 d D U P A 1
C11 C 0.1711(12) 0.812(3) 0.0725(4) 0.072(2) Uani 0.512(3) 1 d D U P A 1
C12 C 0.0497(11) 0.797(2) 0.0986(4) 0.073(3) Uani 0.512(3) 1 d D U P A 1
C13 C 0.0960(12) 0.775(2) 0.1414(4) 0.069(3) Uani 0.512(3) 1 d D U P A 1
C14 C 0.3271(16) 0.7479(11) 0.1772(4) 0.062(2) Uani 0.512(3) 1 d D U P A 1
C15 C 0.4138(12) 0.8330(10) 0.1886(3) 0.067(2) Uani 0.512(3) 1 d D U P A 1
H15 H 0.408974 0.903349 0.174582 0.081 Uiso 0.512(3) 1 calc R U P A 1
C16 C 0.5107(11) 0.8154(10) 0.2215(3) 0.065(2) Uani 0.512(3) 1 d D U P A 1
H16 H 0.576081 0.871780 0.227611 0.078 Uiso 0.512(3) 1 calc R U P A 1
C17 C 0.511(3) 0.7153(11) 0.2452(8) 0.063(2) Uani 0.512(3) 1 d D U P A 1
C18 C 0.4102(11) 0.6334(10) 0.2366(3) 0.065(2) Uani 0.512(3) 1 d D U P A 1
H18 H 0.405247 0.567890 0.253727 0.078 Uiso 0.512(3) 1 calc R U P A 1
C19 C 0.3170(10) 0.6483(10) 0.2027(3) 0.063(2) Uani 0.512(3) 1 d D U P A 1
H19 H 0.249132 0.593713 0.196969 0.076 Uiso 0.512(3) 1 calc R U P A 1
C20 C 0.614(3) 0.6936(14) 0.2784(7) 0.070(3) Uani 0.512(3) 1 d D U P A 1
C21 C 0.6984(14) 0.6750(18) 0.3050(5) 0.071(3) Uani 0.512(3) 1 d D U P A 1
C22 C 0.8015(11) 0.648(2) 0.3374(4) 0.068(3) Uani 0.512(3) 1 d D U P A 1
C23 C 0.7623(13) 0.613(7) 0.3785(6) 0.071(3) Uani 0.512(3) 1 d D U P A 1
C24 C 0.8683(12) 0.609(2) 0.4093(4) 0.071(3) Uani 0.512(3) 1 d D U P A 1
H24 H 0.844583 0.608731 0.438698 0.086 Uiso 0.512(3) 1 calc R U P A 1
C25 C 1.0052(12) 0.606(2) 0.3982(4) 0.072(3) Uani 0.512(3) 1 d D U P A 1
C26 C 1.0441(11) 0.6421(13) 0.3568(4) 0.074(3) Uani 0.512(3) 1 d D U P A 1
C27 C 0.9417(11) 0.6633(12) 0.3272(3) 0.070(3) Uani 0.512(3) 1 d D U P A 1
H26 H 0.965858 0.688325 0.299470 0.084 Uiso 0.512(3) 1 calc R U P A 1
C28 C 0.6147(12) 0.6492(14) 0.3939(6) 0.091(5) Uani 0.512(3) 1 d D U P A 1
H28A H 0.616989 0.727219 0.403642 0.136 Uiso 0.512(3) 1 calc R U P A 1
H28B H 0.585674 0.600752 0.417454 0.136 Uiso 0.512(3) 1 calc R U P A 1
H28C H 0.550349 0.642102 0.370190 0.136 Uiso 0.512(3) 1 calc R U P A 1
C29 C 1.179(2) 0.5510(18) 0.4619(7) 0.070(3) Uani 0.512(3) 1 d D U P A 1
C30 C 1.1075(16) 0.590(2) 0.4315(5) 0.074(4) Uani 0.512(3) 1 d D U P A 1
C31 C 1.4142(11) 0.6057(12) 0.6621(3) 0.075(3) Uani 0.512(3) 1 d D U P A 1
H31 H 1.331211 0.602190 0.646612 0.090 Uiso 0.512(3) 1 calc R U P A 1
C32 C 1.4164(13) 0.6118(13) 0.7072(4) 0.084(3) Uani 0.512(3) 1 d D U P A 1
H32 H 1.333129 0.610870 0.722616 0.101 Uiso 0.512(3) 1 calc R U P A 1
C33 C 1.5401(15) 0.6191(13) 0.7296(4) 0.090(3) Uani 0.512(3) 1 d D U P A 1
H33 H 1.537103 0.623594 0.759764 0.108 Uiso 0.512(3) 1 calc R U P A 1
C34 C 1.6650(14) 0.6201(13) 0.7099(3) 0.087(3) Uani 0.512(3) 1 d D U P A 1
H34 H 1.746436 0.625503 0.726131 0.104 Uiso 0.512(3) 1 calc R U P A 1
C35 C 1.9241(11) 0.6174(12) 0.6358(4) 0.081(3) Uani 0.512(3) 1 d D U P A 1
H35 H 1.967715 0.626602 0.662597 0.098 Uiso 0.512(3) 1 calc R U P A 1
C36 C 2.0003(12) 0.6101(13) 0.5985(4) 0.088(3) Uani 0.512(3) 1 d D U P A 1
H36 H 2.096596 0.615407 0.600155 0.106 Uiso 0.512(3) 1 calc R U P A 1
C37 C 1.9382(12) 0.5949(12) 0.5584(4) 0.079(3) Uani 0.512(3) 1 d D U P A 1
H37 H 1.993151 0.586429 0.533733 0.095 Uiso 0.512(3) 1 calc R U P A 1
C38 C 1.7949(11) 0.5923(16) 0.5547(3) 0.073(3) Uani 0.512(3) 1 d D U P A 1
H38 H 1.752502 0.584719 0.527656 0.087 Uiso 0.512(3) 1 calc R U P A 1
N39 N 1.5725(9) 0.5980(11) 0.5972(3) 0.064(2) Uani 0.512(3) 1 d D U P A 1
C40 C 1.5420(10) 0.6051(12) 0.6414(3) 0.067(2) Uani 0.512(3) 1 d D U P A 1
C41 C 1.6692(12) 0.6129(13) 0.6641(3) 0.074(2) Uani 0.512(3) 1 d D U P A 1
C42 C 1.7780(11) 0.6108(13) 0.6331(3) 0.074(2) Uani 0.512(3) 1 d D U P A 1
C43 C 1.7174(10) 0.6010(13) 0.5918(3) 0.067(3) Uani 0.512(3) 1 d D U P A 1
C44 C 1.4736(13) 0.5857(15) 0.5633(4) 0.060(3) Uani 0.512(3) 1 d D U P A 1
C45 C 1.377(2) 0.499(2) 0.5651(6) 0.060(3) Uani 0.512(3) 1 d D U P A 1
H45 H 1.378038 0.447579 0.588060 0.072 Uiso 0.512(3) 1 calc R U P A 1
C46 C 1.277(2) 0.4892(19) 0.5324(5) 0.060(3) Uani 0.512(3) 1 d D U P A 1
H46 H 1.206104 0.435173 0.534970 0.072 Uiso 0.512(3) 1 calc R U P A 1
C47 C 1.282(4) 0.559(3) 0.4966(10) 0.064(2) Uani 0.512(3) 1 d D U P A 1
C48 C 1.3745(19) 0.650(2) 0.4966(5) 0.068(3) Uani 0.512(3) 1 d D U P A 1
H48 H 1.369356 0.705280 0.474672 0.082 Uiso 0.512(3) 1 calc R U P A 1
C49 C 1.474(2) 0.6605(19) 0.5290(6) 0.066(3) Uani 0.512(3) 1 d D U P A 1
H49 H 1.540408 0.717955 0.527410 0.079 Uiso 0.512(3) 1 calc R U P A 1
C50 C 1.1964(12) 0.6542(15) 0.3445(5) 0.096(4) Uani 0.512(3) 1 d D U P A 1
H50A H 1.204756 0.659415 0.313427 0.144 Uiso 0.512(3) 1 calc R U P A 1
H50B H 1.246999 0.588691 0.354712 0.144 Uiso 0.512(3) 1 calc R U P A 1
H50C H 1.233740 0.722097 0.357613 0.144 Uiso 0.512(3) 1 calc R U P A 1
C1B C 0.3841(13) 0.817(2) 0.0789(5) 0.081(3) Uani 0.488(3) 1 d D U P A 2
H1B H 0.465369 0.813959 0.095276 0.097 Uiso 0.488(3) 1 calc R U P A 2
C2B C 0.3879(14) 0.841(2) 0.0346(5) 0.088(3) Uani 0.488(3) 1 d D U P A 2
H2B H 0.472267 0.853405 0.020597 0.106 Uiso 0.488(3) 1 calc R U P A 2
C3B C 0.2630(16) 0.846(2) 0.0115(5) 0.087(3) Uani 0.488(3) 1 d D U P A 2
H3B H 0.266519 0.862422 -0.018121 0.104 Uiso 0.488(3) 1 calc R U P A 2
C4B C 0.1362(14) 0.829(2) 0.0303(4) 0.079(3) Uani 0.488(3) 1 d D U P A 2
H4B H 0.054811 0.833592 0.013972 0.094 Uiso 0.488(3) 1 calc R U P A 2
C5B C -0.1221(13) 0.7548(15) 0.0984(4) 0.086(3) Uani 0.488(3) 1 d D U P A 2
H5B H -0.164824 0.766046 0.071530 0.103 Uiso 0.488(3) 1 calc R U P A 2
C6B C -0.1957(13) 0.7176(16) 0.1330(5) 0.097(3) Uani 0.488(3) 1 d D U P A 2
H6B H -0.291272 0.708453 0.129916 0.116 Uiso 0.488(3) 1 calc R U P A 2
C7B C -0.1371(14) 0.6931(15) 0.1718(4) 0.091(3) Uani 0.488(3) 1 d D U P A 2
H7B H -0.192656 0.666221 0.194408 0.109 Uiso 0.488(3) 1 calc R U P A 2
C8B C 0.0043(14) 0.7074(14) 0.1787(4) 0.078(3) Uani 0.488(3) 1 d D U P A 2
H8B H 0.044920 0.690121 0.205340 0.093 Uiso 0.488(3) 1 calc R U P A 2
N9B N 0.2263(11) 0.7707(16) 0.1412(3) 0.068(2) Uani 0.488(3) 1 d D U P A 2
C10B C 0.2569(11) 0.797(3) 0.0979(5) 0.069(2) Uani 0.488(3) 1 d D U P A 2
C11B C 0.1329(12) 0.805(3) 0.0752(4) 0.071(3) Uani 0.488(3) 1 d D U P A 2
C12B C 0.0220(11) 0.776(3) 0.1039(4) 0.072(3) Uani 0.488(3) 1 d D U P A 2
C13B C 0.0824(12) 0.748(2) 0.1443(4) 0.070(3) Uani 0.488(3) 1 d D U P A 2
C14B C 0.3246(17) 0.7421(11) 0.1744(5) 0.063(2) Uani 0.488(3) 1 d D U P A 2
C15B C 0.3295(13) 0.8084(12) 0.2101(4) 0.071(3) Uani 0.488(3) 1 d D U P A 2
H15B H 0.273345 0.872905 0.212061 0.085 Uiso 0.488(3) 1 calc R U P A 2
C16B C 0.4192(13) 0.7803(11) 0.2443(3) 0.072(3) Uani 0.488(3) 1 d D U P A 2
H16B H 0.418405 0.824549 0.269422 0.087 Uiso 0.488(3) 1 calc R U P A 2
C17B C 0.508(3) 0.6887(12) 0.2415(8) 0.062(3) Uani 0.488(3) 1 d D U P A 2
C18B C 0.5092(11) 0.6252(10) 0.2034(3) 0.063(2) Uani 0.488(3) 1 d D U P A 2
H18B H 0.570140 0.563854 0.200705 0.076 Uiso 0.488(3) 1 calc R U P A 2
C19B C 0.4205(11) 0.6518(11) 0.1693(3) 0.063(3) Uani 0.488(3) 1 d D U P A 2
H19B H 0.424121 0.610581 0.143424 0.075 Uiso 0.488(3) 1 calc R U P A 2
C20B C 0.604(3) 0.6596(14) 0.2763(8) 0.069(3) Uani 0.488(3) 1 d D U P A 2
C21B C 0.6884(16) 0.6391(18) 0.3030(5) 0.071(3) Uani 0.488(3) 1 d D U P A 2
C22B C 0.7919(12) 0.620(2) 0.3363(4) 0.068(3) Uani 0.488(3) 1 d D U P A 2
C23B C 0.7549(14) 0.619(7) 0.3798(6) 0.069(3) Uani 0.488(3) 1 d D U P A 2
C24B C 0.8574(13) 0.584(2) 0.4089(4) 0.072(3) Uani 0.488(3) 1 d D U P A 2
H24B H 0.831078 0.561471 0.436795 0.086 Uiso 0.488(3) 1 calc R U P A 2
C25B C 0.9943(12) 0.581(3) 0.3980(4) 0.071(3) Uani 0.488(3) 1 d D U P A 2
C26B C 1.0292(12) 0.5713(13) 0.3542(4) 0.070(3) Uani 0.488(3) 1 d D U P A 2
C27B C 0.9265(12) 0.5905(13) 0.3242(4) 0.068(3) Uani 0.488(3) 1 d D U P A 2
H27B H 0.947568 0.583777 0.294771 0.082 Uiso 0.488(3) 1 calc R U P A 2
C28B C 0.6027(13) 0.5837(15) 0.3897(6) 0.084(5) Uani 0.488(3) 1 d D U P A 2
H28D H 0.561386 0.551793 0.364006 0.125 Uiso 0.488(3) 1 calc R U P A 2
H28E H 0.550624 0.649547 0.398765 0.125 Uiso 0.488(3) 1 calc R U P A 2
H28F H 0.602050 0.527595 0.412555 0.125 Uiso 0.488(3) 1 calc R U P A 2
C29B C 1.191(2) 0.5848(18) 0.4581(7) 0.070(3) Uani 0.488(3) 1 d D U P A 2
C30B C 1.0962(16) 0.562(2) 0.4316(5) 0.073(4) Uani 0.488(3) 1 d D U P A 2
C31B C 1.3840(12) 0.5434(13) 0.6615(4) 0.074(3) Uani 0.488(3) 1 d D U P A 2
H31B H 1.305738 0.550662 0.643910 0.089 Uiso 0.488(3) 1 calc R U P A 2
C32B C 1.3736(14) 0.5331(13) 0.7063(4) 0.084(3) Uani 0.488(3) 1 d D U P A 2
H32B H 1.286905 0.538680 0.719592 0.101 Uiso 0.488(3) 1 calc R U P A 2
C33B C 1.4905(16) 0.5145(14) 0.7316(4) 0.089(3) Uani 0.488(3) 1 d D U P A 2
H33B H 1.479427 0.505173 0.761491 0.107 Uiso 0.488(3) 1 calc R U P A 2
C34B C 1.6194(14) 0.5094(13) 0.7149(3) 0.082(3) Uani 0.488(3) 1 d D U P A 2
H34B H 1.695766 0.497157 0.732852 0.099 Uiso 0.488(3) 1 calc R U P A 2
C35B C 1.8967(11) 0.5090(13) 0.6469(4) 0.081(3) Uani 0.488(3) 1 d D U P A 2
H35B H 1.932768 0.494237 0.674386 0.097 Uiso 0.488(3) 1 calc R U P A 2
C36B C 1.9829(13) 0.5162(15) 0.6117(4) 0.088(3) Uani 0.488(3) 1 d D U P A 2
H36B H 2.078234 0.507974 0.615590 0.105 Uiso 0.488(3) 1 calc R U P A 2
C37B C 1.9314(12) 0.5355(14) 0.5705(4) 0.084(3) Uani 0.488(3) 1 d D U P A 2
H37B H 1.991551 0.535201 0.546803 0.101 Uiso 0.488(3) 1 calc R U P A 2
C38B C 1.7912(12) 0.5554(17) 0.5640(4) 0.074(3) Uani 0.488(3) 1 d D U P A 2
H38B H 1.757119 0.573835 0.536579 0.089 Uiso 0.488(3) 1 calc R U P A 2
N39B N 1.5587(9) 0.5536(12) 0.6008(3) 0.063(3) Uani 0.488(3) 1 d D U P A 2
C40B C 1.5169(11) 0.5424(13) 0.6441(3) 0.068(3) Uani 0.488(3) 1 d D U P A 2
C41B C 1.6367(12) 0.5231(14) 0.6696(3) 0.074(2) Uani 0.488(3) 1 d D U P A 2
C42B C 1.7531(11) 0.5241(14) 0.6411(3) 0.073(2) Uani 0.488(3) 1 d D U P A 2
C43B C 1.7040(11) 0.5472(13) 0.5989(3) 0.068(3) Uani 0.488(3) 1 d D U P A 2
C44B C 1.4674(14) 0.5600(16) 0.5647(4) 0.060(3) Uani 0.488(3) 1 d D U P A 2
C45B C 1.363(2) 0.481(2) 0.5598(6) 0.060(3) Uani 0.488(3) 1 d D U P A 2
H45B H 1.348961 0.425381 0.581023 0.072 Uiso 0.488(3) 1 calc R U P A 2
C46B C 1.277(2) 0.484(2) 0.5232(6) 0.061(3) Uani 0.488(3) 1 d D U P A 2
H46B H 1.212480 0.425689 0.518661 0.074 Uiso 0.488(3) 1 calc R U P A 2
C47B C 1.288(4) 0.572(3) 0.4939(11) 0.064(3) Uani 0.488(3) 1 d D U P A 2
C48B C 1.404(2) 0.643(2) 0.4965(6) 0.068(3) Uani 0.488(3) 1 d D U P A 2
H48B H 1.422511 0.693900 0.473950 0.081 Uiso 0.488(3) 1 calc R U P A 2
C49B C 1.491(2) 0.6387(19) 0.5322(6) 0.065(3) Uani 0.488(3) 1 d D U P A 2
H49B H 1.565614 0.688974 0.534328 0.078 Uiso 0.488(3) 1 calc R U P A 2
C50B C 1.1769(12) 0.5477(14) 0.3397(4) 0.084(4) Uani 0.488(3) 1 d D U P A 2
H50D H 1.177962 0.532545 0.309024 0.126 Uiso 0.488(3) 1 calc R U P A 2
H50E H 1.212342 0.482503 0.355125 0.126 Uiso 0.488(3) 1 calc R U P A 2
H50F H 1.233921 0.613137 0.345849 0.126 Uiso 0.488(3) 1 calc R U P A 2

loop_
_atom_site_aniso_label
_atom_site_aniso_U_11
_atom_site_aniso_U_22
_atom_site_aniso_U_33
_atom_site_aniso_U_23
_atom_site_aniso_U_13
_atom_site_aniso_U_12
C1 0.068(5) 0.101(7) 0.073(5) 0.025(5) -0.002(5) 0.011(7)
C2 0.073(7) 0.117(7) 0.081(6) 0.027(6) 0.001(5) 0.012(7)
C3 0.080(8) 0.114(6) 0.073(5) 0.022(6) -0.008(5) 0.009(8)
C4 0.076(7) 0.101(6) 0.069(4) 0.015(5) -0.016(5) 0.015(7)
C5 0.067(5) 0.101(8) 0.095(5) 0.013(6) -0.027(4) 0.007(6)
C6 0.063(5) 0.108(8) 0.121(6) 0.021(7) -0.015(4) 0.012(7)
C7 0.061(4) 0.106(8) 0.110(5) 0.023(7) 0.006(5) 0.012(7)
C8 0.060(4) 0.099(8) 0.081(5) 0.012(6) 0.001(4) 0.019(7)
N9 0.053(4) 0.095(5) 0.054(4) 0.002(4) -0.010(3) 0.015(4)
C10 0.064(4) 0.088(5) 0.058(4) 0.009(5) -0.008(4) 0.012(6)
C11 0.072(5) 0.083(5) 0.060(4) 0.005(5) -0.014(4) 0.017(6)
C12 0.064(4) 0.088(6) 0.069(4) 0.002(5) -0.019(4) 0.016(5)
C13 0.055(4) 0.091(7) 0.062(4) 0.000(5) -0.009(3) 0.017(5)
C14 0.054(4) 0.082(5) 0.049(4) -0.001(4) -0.011(4) 0.010(4)
C15 0.060(5) 0.079(5) 0.063(5) 0.003(5) -0.010(4) 0.007(4)
C16 0.057(5) 0.079(5) 0.058(5) -0.001(4) -0.010(4) 0.001(5)
C17 0.051(5) 0.083(6) 0.054(5) 0.000(5) -0.005(4) 0.008(5)
C18 0.057(5) 0.083(6) 0.055(5) 0.010(5) -0.004(4) 0.005(5)
C19 0.054(5) 0.082(5) 0.054(5) -0.001(4) -0.003(4) 0.004(5)
C20 0.062(5) 0.087(7) 0.061(5) -0.001(6) -0.010(4) 0.011(6)
C21 0.069(5) 0.083(8) 0.060(5) -0.004(6) -0.013(4) 0.011(6)
C22 0.071(4) 0.081(7) 0.054(4) -0.009(5) -0.016(3) 0.011(5)
C23 0.070(4) 0.079(8) 0.063(4) 0.002(5) -0.011(4) 0.008(5)
C24 0.081(4) 0.079(8) 0.054(4) -0.001(5) -0.015(4) 0.006(6)
C25 0.077(4) 0.081(8) 0.058(4) -0.008(5) -0.021(4) 0.020(5)
C26 0.072(4) 0.089(7) 0.062(4) -0.007(6) -0.013(4) 0.013(6)
C27 0.073(4) 0.083(7) 0.054(5) -0.009(6) -0.009(4) 0.013(6)
C28 0.061(6) 0.095(13) 0.117(10) 0.009(10) 0.009(6) -0.025(8)
C29 0.073(6) 0.082(8) 0.055(5) 0.006(6) -0.013(4) 0.014(6)
C30 0.081(5) 0.084(8) 0.058(5) -0.006(5) -0.019(4) 0.020(6)
C31 0.086(5) 0.078(7) 0.061(4) -0.009(6) -0.001(4) 0.002(6)
C32 0.106(6) 0.081(7) 0.066(5) -0.011(6) 0.005(5) 0.004(6)
C33 0.124(7) 0.087(7) 0.060(5) -0.012(7) -0.010(4) -0.002(7)
C34 0.109(6) 0.088(7) 0.064(4) -0.013(6) -0.026(4) -0.001(7)
C35 0.074(4) 0.081(6) 0.090(5) 0.010(6) -0.034(4) 0.004(6)
C36 0.065(5) 0.090(7) 0.109(6) 0.013(7) -0.022(4) 0.010(7)
C37 0.062(4) 0.081(8) 0.093(5) 0.014(6) -0.008(5) 0.010(6)
C38 0.060(4) 0.081(8) 0.077(5) 0.007(6) -0.007(4) 0.004(6)
N39 0.063(4) 0.076(6) 0.053(3) 0.001(4) -0.012(3) 0.003(4)
C40 0.075(4) 0.072(6) 0.055(4) -0.003(5) -0.012(3) 0.005(5)
C41 0.086(4) 0.075(6) 0.062(4) -0.010(6) -0.022(4) 0.004(6)
C42 0.071(4) 0.076(6) 0.074(4) 0.002(6) -0.023(4) 0.001(6)
C43 0.060(4) 0.076(6) 0.065(4) 0.000(5) -0.015(3) 0.004(5)
C44 0.054(4) 0.075(6) 0.051(4) -0.001(4) -0.009(4) 0.007(4)
C45 0.057(5) 0.075(6) 0.048(5) 0.005(5) -0.009(4) 0.006(4)
C46 0.054(5) 0.077(6) 0.048(6) 0.000(5) -0.008(5) 0.007(5)
C47 0.063(5) 0.080(6) 0.050(5) 0.001(4) -0.010(4) 0.012(4)
C48 0.061(7) 0.085(6) 0.058(5) 0.018(5) -0.008(4) 0.012(5)
C49 0.059(6) 0.080(7) 0.060(5) 0.012(4) -0.007(4) 0.003(5)
C50 0.073(5) 0.120(11) 0.095(9) -0.008(10) -0.011(6) 0.001(9)
C1B 0.066(6) 0.103(7) 0.074(5) 0.027(6) -0.007(5) 0.011(7)
C2B 0.070(7) 0.117(6) 0.078(5) 0.029(6) -0.004(5) 0.013(7)
C3B 0.075(8) 0.112(6) 0.073(5) 0.021(6) -0.009(5) 0.015(8)
C4B 0.071(7) 0.097(6) 0.068(4) 0.010(5) -0.018(5) 0.014(7)
C5B 0.069(5) 0.098(8) 0.092(5) 0.007(6) -0.029(5) 0.006(6)
C6B 0.064(5) 0.108(8) 0.119(6) 0.021(7) -0.015(4) 0.004(7)
C7B 0.060(5) 0.106(8) 0.107(6) 0.020(7) 0.000(5) 0.014(7)
C8B 0.056(4) 0.096(8) 0.081(5) 0.010(6) 0.000(4) 0.017(6)
N9B 0.055(4) 0.094(5) 0.054(3) 0.002(4) -0.009(3) 0.013(4)
C10B 0.061(5) 0.087(5) 0.060(4) 0.008(4) -0.008(4) 0.011(6)
C11B 0.069(5) 0.083(5) 0.061(4) 0.004(5) -0.017(4) 0.018(6)
C12B 0.060(4) 0.087(7) 0.069(4) 0.000(5) -0.016(4) 0.018(5)
C13B 0.055(4) 0.094(7) 0.062(4) 0.000(5) -0.009(3) 0.014(5)
C14B 0.054(4) 0.082(5) 0.052(4) 0.001(4) -0.008(4) 0.008(4)
C15B 0.069(5) 0.085(6) 0.060(5) -0.002(4) -0.010(4) 0.016(5)
C16B 0.070(6) 0.086(6) 0.061(5) -0.005(5) -0.011(4) 0.015(5)
C17B 0.052(5) 0.080(6) 0.054(4) 0.002(5) -0.006(4) 0.006(5)
C18B 0.051(5) 0.080(6) 0.058(5) -0.001(5) -0.010(4) 0.008(5)
C19B 0.053(5) 0.081(6) 0.054(5) -0.001(5) -0.010(4) 0.005(4)
C20B 0.061(6) 0.083(7) 0.062(5) -0.008(6) -0.014(4) 0.005(6)
C21B 0.071(5) 0.080(8) 0.062(5) -0.007(6) -0.016(4) 0.012(6)
C22B 0.068(4) 0.081(7) 0.055(4) -0.008(5) -0.016(3) 0.009(5)
C23B 0.068(4) 0.078(8) 0.060(4) 0.001(5) -0.008(4) 0.009(5)
C24B 0.080(4) 0.080(8) 0.055(5) -0.005(5) -0.014(4) 0.010(6)
C25B 0.077(4) 0.078(8) 0.057(4) -0.007(5) -0.019(3) 0.017(5)
C26B 0.072(5) 0.078(7) 0.060(4) -0.011(6) -0.013(4) 0.012(6)
C27B 0.074(4) 0.078(7) 0.053(4) -0.009(6) -0.009(4) 0.010(6)
C28B 0.076(6) 0.089(13) 0.086(9) 0.012(10) -0.004(6) -0.005(9)
C29B 0.074(6) 0.080(8) 0.057(5) 0.000(6) -0.016(4) 0.017(6)
C30B 0.080(5) 0.080(9) 0.057(5) -0.009(6) -0.018(4) 0.015(6)
C31B 0.085(5) 0.075(7) 0.062(4) -0.009(6) 0.000(4) 0.005(6)
C32B 0.102(6) 0.086(8) 0.065(5) -0.012(7) 0.004(5) -0.004(7)
C33B 0.119(7) 0.086(7) 0.062(5) -0.008(7) -0.006(4) -0.006(7)
C34B 0.106(6) 0.080(7) 0.060(4) -0.007(6) -0.025(5) -0.001(7)
C35B 0.074(5) 0.081(7) 0.087(6) 0.004(6) -0.032(4) 0.004(6)
C36B 0.069(5) 0.087(7) 0.107(6) 0.012(7) -0.021(4) 0.006(6)
C37B 0.064(5) 0.091(8) 0.097(6) 0.006(6) -0.007(5) 0.007(6)
C38B 0.060(4) 0.083(8) 0.079(5) 0.002(6) -0.009(4) 0.005(6)
N39B 0.060(4) 0.076(6) 0.054(4) -0.001(4) -0.014(3) 0.004(5)
C40B 0.075(4) 0.076(6) 0.052(4) -0.008(5) -0.013(3) 0.005(5)
C41B 0.086(4) 0.077(6) 0.059(4) -0.009(6) -0.021(4) 0.005(6)
C42B 0.072(4) 0.078(6) 0.071(4) 0.001(5) -0.024(3) 0.004(6)
C43B 0.061(4) 0.081(7) 0.064(4) -0.001(5) -0.015(3) 0.006(5)
C44B 0.054(4) 0.075(6) 0.051(4) 0.002(4) -0.010(4) 0.006(4)
C45B 0.056(5) 0.074(6) 0.050(5) 0.004(5) -0.007(4) 0.004(4)
C46B 0.054(5) 0.077(6) 0.053(6) -0.001(5) -0.012(5) 0.008(5)
C47B 0.064(5) 0.079(6) 0.051(5) 0.001(4) -0.011(4) 0.012(5)
C48B 0.062(6) 0.085(6) 0.056(5) 0.015(5) -0.003(5) 0.010(5)
C49B 0.057(6) 0.076(7) 0.061(5) 0.010(5) -0.007(4) 0.004(6)
C50B 0.074(6) 0.096(11) 0.082(8) -0.013(9) -0.010(6) 0.014(9)

loop_
_atom_type_symbol
_atom_type_description
_atom_type_scat_dispersion_real
_atom_type_scat_dispersion_imag
_atom_type_scat_source
C C 0.0033 0.0016 'International Tables Vol C Tables 4.2.6.8 and 6.1.1.4'
H H 0.0000 0.0000 'International Tables Vol C Tables 4.2.6.8 and 6.1.1.4'
N N 0.0061 0.0033 'International Tables Vol C Tables 4.2.6.8 and 6.1.1.4'

loop_
_geom_angle_atom_site_label_1
_geom_angle_atom_site_label_2
_geom_angle_atom_site_label_3
_geom_angle
C10 C1 C2 118.1(10)
C10 C1 H1 121.0
C2 C1 H1 121.0
C1 C2 C3 118.5(10)
C1 C2 H2 120.7
C3 C2 H2 120.7
C4 C3 C2 123.4(10)
C4 C3 H3 118.3
C2 C3 H3 118.3
C3 C4 C11 117.8(10)
C3 C4 H4 121.1
C11 C4 H4 121.1
C6 C5 C12 119.0(10)
C6 C5 H5 120.5
C12 C5 H5 120.5
C7 C6 C5 123.4(10)
C7 C6 H6 118.3
C5 C6 H6 118.3
C6 C7 C8 120.3(10)
C6 C7 H7 119.9
C8 C7 H7 119.9
C13 C8 C7 117.6(9)
C13 C8 H8 121.2
C7 C8 H8 121.2
C10 N9 C13 108.9(7)
C10 N9 C14 126.3(8)
C13 N9 C14 124.1(8)
C1 C10 C11 123.5(8)
C1 C10 N9 128.0(8)
C11 C10 N9 108.3(7)
C10 C11 C4 118.2(9)
C10 C11 C12 108.4(7)
C4 C11 C12 133.4(9)
C13 C12 C5 116.2(9)
C13 C12 C11 106.7(7)
C5 C12 C11 136.3(9)
C8 C13 N9 129.3(8)
C8 C13 C12 123.3(8)
N9 C13 C12 107.4(8)
C15 C14 C19 120.6(8)
C15 C14 N9 117.6(10)
C19 C14 N9 121.7(9)
C14 C15 C16 119.8(10)
C14 C15 H15 120.1
C16 C15 H15 120.1
C17 C16 C15 120.7(10)
C17 C16 H16 119.7
C15 C16 H16 119.7
C16 C17 C18 119.0(8)
C16 C17 C20 121.4(15)
C18 C17 C20 119.6(14)
C19 C18 C17 120.5(10)
C19 C18 H18 119.7
C17 C18 H18 119.7
C18 C19 C14 118.6(9)
C18 C19 H19 120.7
C14 C19 H19 120.7
C21 C20 C17 179(2)
C20 C21 C22 178(2)
C23 C22 C27 120.5(8)
C23 C22 C21 120.6(9)
C27 C22 C21 118.9(9)
C22 C23 C24 116(2)
C22 C23 C28 116(2)
C24 C23 C28 118(3)
C25 C24 C23 122.5(9)
C25 C24 H24 118.7
C23 C24 H24 118.7
C24 C25 C26 118.8(8)
C24 C25 C30 119.3(8)
C26 C25 C30 120.5(10)
C27 C26 C25 118.1(9)
C27 C26 C50 120.9(9)
C25 C26 C50 120.9(9)
C26 C27 C22 121.7(9)
C26 C27 H26 119.2
C22 C27 H26 119.2
C23 C28 H28A 109.5
C23 C28 H28B 109.5
H28A C28 H28B 109.5
C23 C28 H28C 109.5
H28A C28 H28C 109.5
H28B C28 H28C 109.5
C30 C29 C47 154(2)
C29 C30 C25 164(2)
C40 C31 C32 116.4(9)
C40 C31 H31 121.8
C32 C31 H31 121.8
C33 C32 C31 121.0(11)
C33 C32 H32 119.5
C31 C32 H32 119.5
C34 C33 C32 123.4(10)
C34 C33 H33 118.3
C32 C33 H33 118.3
C33 C34 C41 118.2(10)
C33 C34 H34 120.9
C41 C34 H34 120.9
C36 C35 C42 118.9(10)
C36 C35 H35 120.6
C42 C35 H35 120.6
C35 C36 C37 121.7(10)
C35 C36 H36 119.1
C37 C36 H36 119.1
C36 C37 C38 120.5(10)
C36 C37 H37 119.8
C38 C37 H37 119.8
C43 C38 C37 118.3(10)
C43 C38 H38 120.9
C37 C38 H38 120.9
C40 N39 C43 108.8(7)
C40 N39 C44 125.6(8)
C43 N39 C44 125.6(8)
C31 C40 N39 129.4(8)
C31 C40 C41 122.9(9)
N39 C40 C41 107.7(8)
C34 C41 C40 118.2(10)
C34 C41 C42 134.0(10)
C40 C41 C42 107.9(8)
C43 C42 C35 118.2(10)
C43 C42 C41 107.7(8)
C35 C42 C41 134.1(10)
C38 C43 C42 122.3(9)
C38 C43 N39 129.7(8)
C42 C43 N39 107.9(8)
C49 C44 C45 119.9(7)
C49 C44 N39 120.0(9)
C45 C44 N39 120.0(9)
C44 C45 C46 120.1(8)
C44 C45 H45 119.9
C46 C45 H45 119.9
C47 C46 C45 119.9(9)
C47 C46 H46 120.1
C45 C46 H46 120.1
C46 C47 C48 119.0(10)
C46 C47 C29 121.5(10)
C48 C47 C29 118.8(9)
C49 C48 C47 120.3(9)
C49 C48 H48 119.9
C47 C48 H48 119.9
C44 C49 C48 120.0(8)
C44 C49 H49 120.0
C48 C49 H49 120.0
C26 C50 H50A 109.5
C26 C50 H50B 109.5
H50A C50 H50B 109.5
C26 C50 H50C 109.5
H50A C50 H50C 109.5
H50B C50 H50C 109.5
C10B C1B C2B 118.2(10)
C10B C1B H1B 120.9
C2B C1B H1B 120.9
C1B C2B C3B 118.9(10)
C1B C2B H2B 120.5
C3B C2B H2B 120.5
C4B C3B C2B 123.3(10)
C4B C3B H3B 118.4
C2B C3B H3B 118.4
C3B C4B C11B 117.6(10)
C3B C4B H4B 121.2
C11B C4B H4B 121.2
C6B C5B C12B 118.4(10)
C6B C5B H5B 120.8
C12B C5B H5B 120.8
C5B C6B C7B 123.1(10)
C5B C6B H6B 118.5
C7B C6B H6B 118.5
C6B C7B C8B 121.2(11)
C6B C7B H7B 119.4
C8B C7B H7B 119.4
C13B C8B C7B 117.4(9)
C13B C8B H8B 121.3
C7B C8B H8B 121.3
C10B N9B C13B 108.2(7)
C10B N9B C14B 126.3(8)
C13B N9B C14B 123.8(9)
C1B C10B C11B 122.9(8)
C1B C10B N9B 128.9(8)
C11B C10B N9B 108.2(7)
C10B C11B C4B 119.1(9)
C10B C11B C12B 108.5(7)
C4B C11B C12B 132.1(10)
C13B C12B C5B 117.8(10)
C13B C12B C11B 107.0(7)
C5B C12B C11B 134.4(9)
C8B C13B C12B 122.0(8)
C8B C13B N9B 130.5(8)
C12B C13B N9B 107.6(8)
C15B C14B C19B 119.9(8)
C15B C14B N9B 118.1(10)
C19B C14B N9B 121.9(10)
C14B C15B C16B 120.0(10)
C14B C15B H15B 120.0
C16B C15B H15B 120.0
C17B C16B C15B 121.5(10)
C17B C16B H16B 119.3
C15B C16B H16B 119.3
C16B C17B C18B 118.2(8)
C16B C17B C20B 122.3(15)
C18B C17B C20B 119.5(15)
C17B C18B C19B 121.0(10)
C17B C18B H18B 119.5
C19B C18B H18B 119.5
C18B C19B C14B 119.1(9)
C18B C19B H19B 120.5
C14B C19B H19B 120.5
C21B C20B C17B 176(3)
C20B C21B C22B 177(2)
C23B C22B C27B 119.8(10)
C23B C22B C21B 120.5(9)
C27B C22B C21B 119.4(9)
C22B C23B C24B 116.0(19)
C22B C23B C28B 116(3)
C24B C23B C28B 117(3)
C25B C24B C23B 122.4(10)
C25B C24B H24B 118.8
C23B C24B H24B 118.8
C24B C25B C26B 118.3(8)
C24B C25B C30B 119.2(9)
C26B C25B C30B 121.2(10)
C27B C26B C25B 117.7(9)
C27B C26B C50B 120.5(9)
C25B C26B C50B 121.7(9)
C26B C27B C22B 122.1(9)
C26B C27B H27B 118.9
C22B C27B H27B 118.9
C23B C28B H28D 109.5
C23B C28B H28E 109.5
H28D C28B H28E 109.5
C23B C28B H28F 109.5
H28D C28B H28F 109.5
H28E C28B H28F 109.5
C30B C29B C47B 160(2)
C29B C30B C25B 158(2)
C40B C31B C32B 116.6(10)
C40B C31B H31B 121.7
C32B C31B H31B 121.7
C33B C32B C31B 120.8(11)
C33B C32B H32B 119.6
C31B C32B H32B 119.6
C34B C33B C32B 122.8(10)
C34B C33B H33B 118.6
C32B C33B H33B 118.6
C33B C34B C41B 118.8(11)
C33B C34B H34B 120.6
C41B C34B H34B 120.6
C36B C35B C42B 119.4(10)
C36B C35B H35B 120.3
C42B C35B H35B 120.3
C35B C36B C37B 121.3(10)
C35B C36B H36B 119.4
C37B C36B H36B 119.4
C36B C37B C38B 120.7(11)
C36B C37B H37B 119.7
C38B C37B H37B 119.7
C43B C38B C37B 118.3(10)
C43B C38B H38B 120.8
C37B C38B H38B 120.8
C40B N39B C43B 108.7(7)
C40B N39B C44B 125.0(8)
C43B N39B C44B 126.2(8)
C31B C40B N39B 129.1(8)
C31B C40B C41B 122.8(9)
N39B C40B C41B 108.0(8)
C40B C41B C34B 117.9(10)
C40B C41B C42B 107.5(8)
C34B C41B C42B 134.5(10)
C35B C42B C43B 118.1(10)
C35B C42B C41B 134.2(10)
C43B C42B C41B 107.7(8)
C38B C43B N39B 129.8(8)
C38B C43B C42B 122.1(9)
N39B C43B C42B 108.0(8)
C49B C44B C45B 119.5(8)
C49B C44B N39B 120.0(9)
C45B C44B N39B 120.2(9)
C44B C45B C46B 120.4(8)
C44B C45B H45B 119.8
C46B C45B H45B 119.8
C47B C46B C45B 120.0(9)
C47B C46B H46B 120.0
C45B C46B H46B 120.0
C46B C47B C48B 118.2(10)
C46B C47B C29B 121.8(9)
C48B C47B C29B 119.7(9)
C49B C48B C47B 120.6(9)
C49B C48B H48B 119.7
C47B C48B H48B 119.7
C44B C49B C48B 120.0(9)
C44B C49B H49B 120.0
C48B C49B H49B 120.0
C26B C50B H50D 109.5
C26B C50B H50E 109.5
H50D C50B H50E 109.5
C26B C50B H50F 109.5
H50D C50B H50F 109.5
H50E C50B H50F 109.5

loop_
_geom_bond_atom_site_label_1
_geom_bond_atom_site_label_2
_geom_bond_distance
C1 C10 1.377(10)
C1 C2 1.379(10)
C1 H1 0.9300
C2 C3 1.403(12)
C2 H2 0.9300
C3 C4 1.362(13)
C3 H3 0.9300
C4 C11 1.413(10)
C4 H4 0.9300
C5 C6 1.356(13)
C5 C12 1.417(12)
C5 H5 0.9300
C6 C7 1.356(12)
C6 H6 0.9300
C7 C8 1.382(12)
C7 H7 0.9300
C8 C13 1.379(11)
C8 H8 0.9300
N9 C10 1.389(9)
N9 C13 1.404(9)
N9 C14 1.424(8)
C10 C11 1.384(10)
C11 C12 1.428(10)
C12 C13 1.413(10)
C14 C15 1.345(13)
C14 C19 1.408(14)
C15 C16 1.390(11)
C15 H15 0.9300
C16 C17 1.380(19)
C16 H16 0.9300
C17 C18 1.39(2)
C17 C20 1.446(10)
C18 C19 1.385(11)
C18 H18 0.9300
C19 H19 0.9300
C20 C21 1.171(9)
C21 C22 1.440(10)
C22 C23 1.381(17)
C22 C27 1.395(11)
C23 C24 1.392(16)
C23 C28 1.56(3)
C24 C25 1.362(10)
C24 H24 0.9300
C25 C26 1.392(12)
C25 C30 1.431(10)
C26 C27 1.363(10)
C26 C50 1.520(12)
C27 H26 0.9300
C28 H28A 0.9600
C28 H28B 0.9600
C28 H28C 0.9600
C29 C30 1.249(13)
C29 C47 1.457(10)
C31 C40 1.384(12)
C31 C32 1.389(10)
C31 H31 0.9300
C32 C33 1.375(13)
C32 H32 0.9300
C33 C34 1.344(14)
C33 H33 0.9300
C34 C41 1.411(11)
C34 H34 0.9300
C35 C36 1.362(13)
C35 C42 1.410(12)
C35 H35 0.9300
C36 C37 1.381(12)
C36 H36 0.9300
C37 C38 1.383(10)
C37 H37 0.9300
C38 C43 1.365(11)
C38 H38 0.9300
N39 C40 1.393(10)
N39 C43 1.404(10)
N39 C44 1.416(9)
C40 C41 1.411(11)
C41 C42 1.416(12)
C42 C43 1.401(11)
C44 C49 1.372(10)
C44 C45 1.375(10)
C45 C46 1.396(10)
C45 H45 0.9300
C46 C47 1.371(11)
C46 H46 0.9300
C47 C48 1.389(12)
C48 C49 1.384(10)
C48 H48 0.9300
C49 H49 0.9300
C50 H50A 0.9600
C50 H50B 0.9600
C50 H50C 0.9600
C1B C10B 1.373(11)
C1B C2B 1.391(11)
C1B H1B 0.9300
C2B C3B 1.397(13)
C2B H2B 0.9300
C3B C4B 1.363(13)
C3B H3B 0.9300
C4B C11B 1.410(10)
C4B H4B 0.9300
C5B C6B 1.349(13)
C5B C12B 1.420(12)
C5B H5B 0.9300
C6B C7B 1.351(12)
C6B H6B 0.9300
C7B C8B 1.386(12)
C7B H7B 0.9300
C8B C13B 1.383(11)
C8B H8B 0.9300
N9B C10B 1.398(9)
N9B C13B 1.412(10)
N9B C14B 1.430(8)
C10B C11B 1.385(11)
C11B C12B 1.424(11)
C12B C13B 1.409(10)
C14B C15B 1.344(13)
C14B C19B 1.411(14)
C15B C16B 1.398(11)
C15B H15B 0.9300
C16B C17B 1.38(2)
C16B H16B 0.9300
C17B C18B 1.39(2)
C17B C20B 1.452(10)
C18B C19B 1.387(11)
C18B H18B 0.9300
C19B H19B 0.9300
C20B C21B 1.176(9)
C21B C22B 1.446(10)
C22B C23B 1.383(17)
C22B C27B 1.390(11)
C23B C24B 1.395(16)
C23B C28B 1.55(3)
C24B C25B 1.360(11)
C24B H24B 0.9300
C25B C26B 1.391(12)
C25B C30B 1.440(10)
C26B C27B 1.370(11)
C26B C50B 1.514(12)
C27B H27B 0.9300
C28B H28D 0.9600
C28B H28E 0.9600
C28B H28F 0.9600
C29B C30B 1.254(13)
C29B C47B 1.446(10)
C31B C40B 1.385(12)
C31B C32B 1.388(11)
C31B H31B 0.9300
C32B C33B 1.384(13)
C32B H32B 0.9300
C33B C34B 1.343(14)
C33B H33B 0.9300
C34B C41B 1.412(11)
C34B H34B 0.9300
C35B C36B 1.365(13)
C35B C42B 1.404(12)
C35B H35B 0.9300
C36B C37B 1.377(12)
C36B H36B 0.9300
C37B C38B 1.383(11)
C37B H37B 0.9300
C38B C43B 1.364(11)
C38B H38B 0.9300
N39B C40B 1.397(10)
N39B C43B 1.401(10)
N39B C44B 1.416(9)
C40B C41B 1.411(12)
C41B C42B 1.420(13)
C42B C43B 1.405(11)
C44B C49B 1.375(11)
C44B C45B 1.375(10)
C45B C46B 1.394(10)
C45B H45B 0.9300
C46B C47B 1.375(11)
C46B H46B 0.9300
C47B C48B 1.391(11)
C48B C49B 1.384(10)
C48B H48B 0.9300
C49B H49B 0.9300
C50B H50D 0.9600
C50B H50E 0.9600
C50B H50F 0.9600
